data_7019468
loop_
_publ_author_name
'Dunn, Tim J.'
'Chiang, Linus'
'Ramogida, Caterina F.'
'Webb, Michael I.'
'Savard, Didier'
'Sakaguchi, Miyuki'
'Ogura, Takashi'
'Shimazaki, Yuichi'
'Storr, Tim'

_publ_section_title
;
 Non-innocent ligand behaviour of a bimetallic Cu complex employing a
 bridging catecholate.
;
_journal_issue 26
_journal_name_full 'Dalton transactions (Cambridge, England : 2003)'
_journal_page_first 7905
_journal_page_last 7914
_journal_paper_doi 10.1039/c2dt30444a
_journal_volume 41
_journal_year 2012
_chemical_formula_sum 'C59 H90 Cu2 N4 O4'
_chemical_formula_weight 1046.43
_chemical_name_systematic
;
?
;
_space_group_IT_number 2
_symmetry_cell_setting triclinic
_symmetry_space_group_name_Hall '-P 1'
_symmetry_space_group_name_H-M 'P -1'
_atom_sites_solution_hydrogens geom
_atom_sites_solution_primary direct
_atom_sites_solution_secondary difmap
_audit_creation_method SHELXL-97
_cell_angle_alpha 71.939(4)
_cell_angle_beta 71.130(4)
_cell_angle_gamma 85.922(4)
_cell_formula_units_Z 2
_cell_length_a 13.2468(12)
_cell_length_b 15.1120(14)
_cell_length_c 15.5449(14)
_cell_measurement_reflns_used 9978
_cell_measurement_temperature 103(2)
_cell_measurement_theta_max 27.90
_cell_measurement_theta_min 2.50
_cell_volume 2798.1(5)
_computing_structure_refinement 'SHELXL-97 (Sheldrick, 1997)'
_diffrn_ambient_temperature 103(2)
_diffrn_measured_fraction_theta_full 0.958
_diffrn_measured_fraction_theta_max 0.958
_diffrn_measurement_device_type 'Bruker X8 APEX II'
_diffrn_measurement_method 'area detector'
_diffrn_radiation_monochromator graphite
_diffrn_radiation_source 'fine-focus sealed tube'
_diffrn_radiation_type MoK\a
_diffrn_radiation_wavelength 0.71073
_diffrn_reflns_av_R_equivalents 0.0365
_diffrn_reflns_av_sigmaI/netI 0.0414
_diffrn_reflns_limit_h_max 16
_diffrn_reflns_limit_h_min -17
_diffrn_reflns_limit_k_max 18
_diffrn_reflns_limit_k_min -19
_diffrn_reflns_limit_l_max 19
_diffrn_reflns_limit_l_min -20
_diffrn_reflns_number 45523
_diffrn_reflns_theta_full 27.50
_diffrn_reflns_theta_max 27.50
_diffrn_reflns_theta_min 2.04
_exptl_absorpt_coefficient_mu 0.808
_exptl_absorpt_correction_T_max 0.908
_exptl_absorpt_correction_T_min 0.722
_exptl_absorpt_correction_type multi-scan
_exptl_crystal_colour brown
_exptl_crystal_density_diffrn 1.242
_exptl_crystal_density_method 'not measured'
_exptl_crystal_description needle
_exptl_crystal_F_000 1124
_exptl_crystal_size_max o.60
_exptl_crystal_size_mid 0.20
_exptl_crystal_size_min 0.12
_refine_diff_density_max 0.607
_refine_diff_density_min -0.577
_refine_diff_density_rms 0.068
_refine_ls_extinction_method none
_refine_ls_goodness_of_fit_ref 1.048
_refine_ls_hydrogen_treatment constr
_refine_ls_matrix_type full
_refine_ls_number_parameters 717
_refine_ls_number_reflns 12299
_refine_ls_number_restraints 17
_refine_ls_restrained_S_all 1.048
_refine_ls_R_factor_all 0.0616
_refine_ls_R_factor_gt 0.0373
_refine_ls_shift/su_max 0.004
_refine_ls_shift/su_mean 0.000
_refine_ls_structure_factor_coef Fsqd
_refine_ls_weighting_details 'calc w=1/[\s^2^(Fo^2^)+(0.0303P)^2^+3.3420P] where P=(Fo^2^+2Fc^2^)/3'
_refine_ls_weighting_scheme calc
_refine_ls_wR_factor_gt 0.0827
_refine_ls_wR_factor_ref 0.0969
_reflns_number_gt 9416
_reflns_number_total 12299
_reflns_threshold_expression >2sigma(I)
_cod_data_source_file c2dt30444a.txt
_cod_data_source_block ts002_0m
_cod_original_cell_volume 2798.1(4)
_cod_original_sg_symbol_H-M P-1
_cod_database_code 7019468

loop_
_symmetry_equiv_pos_as_xyz
'x, y, z'
'-x, -y, -z'

loop_
_atom_site_label
_atom_site_type_symbol
_atom_site_fract_x
_atom_site_fract_y
_atom_site_fract_z
_atom_site_U_iso_or_equiv
_atom_site_adp_type
_atom_site_occupancy
_atom_site_symmetry_multiplicity
_atom_site_calc_flag
_atom_site_refinement_flags
_atom_site_disorder_assembly
_atom_site_disorder_group
C1 C 0.11253(18) 0.52603(15) 0.12582(16) 0.0206(5) Uani 1 1 d . . .
C2 C 0.21018(18) 0.51281(15) 0.14879(17) 0.0215(5) Uani 1 1 d . . .
C3 C 0.28876(18) 0.58170(16) 0.10337(17) 0.0227(5) Uani 1 1 d . . .
H3 H 0.3537 0.5716 0.1180 0.027 Uiso 1 1 calc R . .
C4 C 0.27851(18) 0.66612(16) 0.03655(18) 0.0241(5) Uani 1 1 d . . .
C5 C 0.18524(19) 0.67851(16) 0.01562(17) 0.0241(5) Uani 1 1 d . . .
H5 H 0.1768 0.7353 -0.0294 0.029 Uiso 1 1 calc R . .
C6 C 0.10009(18) 0.61120(15) 0.05738(16) 0.0204(5) Uani 1 1 d . . .
C7 C 0.22429(18) 0.42445(16) 0.22560(17) 0.0234(5) Uani 1 1 d . . .
C8 C 0.1410(2) 0.42162(18) 0.32138(18) 0.0307(6) Uani 1 1 d . . .
H8A H 0.1485 0.4784 0.3369 0.046 Uiso 1 1 calc R . .
H8B H 0.1518 0.3672 0.3714 0.046 Uiso 1 1 calc R . .
H8C H 0.0693 0.4175 0.3172 0.046 Uiso 1 1 calc R . .
C9 C 0.2126(2) 0.33685(16) 0.19908(19) 0.0278(6) Uani 1 1 d . . .
H9A H 0.1400 0.3319 0.1973 0.042 Uiso 1 1 calc R . .
H9B H 0.2264 0.2817 0.2468 0.042 Uiso 1 1 calc R . .
H9C H 0.2641 0.3410 0.1362 0.042 Uiso 1 1 calc R . .
C10 C 0.3348(2) 0.42307(18) 0.2374(2) 0.0308(6) Uani 1 1 d . . .
H10A H 0.3898 0.4254 0.1768 0.046 Uiso 1 1 calc R . .
H10B H 0.3409 0.3658 0.2866 0.046 Uiso 1 1 calc R . .
H10C H 0.3443 0.4771 0.2565 0.046 Uiso 1 1 calc R . .
C11 C 0.3708(2) 0.73879(17) -0.00758(19) 0.0301(6) Uani 1 1 d . . .
C12 C 0.4678(2) 0.69924(19) -0.0680(2) 0.0363(7) Uani 1 1 d . . .
H12A H 0.4862 0.6404 -0.0281 0.054 Uiso 1 1 calc R . .
H12B H 0.5284 0.7438 -0.0937 0.054 Uiso 1 1 calc R . .
H12C H 0.4507 0.6883 -0.1207 0.054 Uiso 1 1 calc R . .
C13 C 0.3986(2) 0.7604(2) 0.0724(2) 0.0414(7) Uani 1 1 d . . .
H13A H 0.3367 0.7867 0.1101 0.062 Uiso 1 1 calc R . .
H13B H 0.4590 0.8053 0.0445 0.062 Uiso 1 1 calc R . .
H13C H 0.4177 0.7028 0.1138 0.062 Uiso 1 1 calc R . .
C14 C 0.3426(2) 0.82962(18) -0.0718(2) 0.0376(7) Uani 1 1 d . . .
H14A H 0.3279 0.8174 -0.1250 0.056 Uiso 1 1 calc R . .
H14B H 0.4026 0.8747 -0.0968 0.056 Uiso 1 1 calc R . .
H14C H 0.2792 0.8549 -0.0347 0.056 Uiso 1 1 calc R . .
C15 C 0.00269(18) 0.63255(15) 0.03157(16) 0.0185(5) Uani 1 1 d . . .
C16 C -0.0030(2) 0.72335(17) -0.04327(18) 0.0292(6) Uani 1 1 d . . .
H16A H -0.0406 0.7125 -0.0841 0.044 Uiso 1 1 calc R . .
H16B H 0.0695 0.7478 -0.0823 0.044 Uiso 1 1 calc R . .
H16C H -0.0414 0.7685 -0.0119 0.044 Uiso 1 1 calc R . .
C17 C -0.17729(19) 0.59848(16) 0.04405(18) 0.0247(5) Uani 1 1 d . . .
H17A H -0.1732 0.5737 -0.0089 0.030 Uiso 1 1 calc R . .
H17B H -0.1834 0.6669 0.0216 0.030 Uiso 1 1 calc R . .
C18 C -0.27482(19) 0.55604(16) 0.12899(19) 0.0253(5) Uani 1 1 d . . .
C19 C -0.2962(2) 0.60934(18) 0.2012(2) 0.0361(7) Uani 1 1 d . . .
H19A H -0.3566 0.5795 0.2574 0.054 Uiso 1 1 calc R . .
H19B H -0.3132 0.6737 0.1724 0.054 Uiso 1 1 calc R . .
H19C H -0.2327 0.6092 0.2205 0.054 Uiso 1 1 calc R . .
C20 C -0.3697(2) 0.55950(19) 0.0927(2) 0.0379(7) Uani 1 1 d . . .
H20A H -0.3583 0.5175 0.0536 0.057 Uiso 1 1 calc R . .
H20B H -0.3765 0.6232 0.0541 0.057 Uiso 1 1 calc R . .
H20C H -0.4351 0.5400 0.1471 0.057 Uiso 1 1 calc R . .
C21 C -0.31554(18) 0.39325(16) 0.21732(17) 0.0223(5) Uani 1 1 d . . .
H21 H -0.3866 0.4078 0.2176 0.027 Uiso 1 1 calc R . .
C22 C -0.29802(18) 0.29932(16) 0.26535(16) 0.0201(5) Uani 1 1 d . . .
C23 C -0.19633(17) 0.26826(15) 0.27058(15) 0.0179(5) Uani 1 1 d . . .
C24 C -0.18624(17) 0.16845(15) 0.31856(15) 0.0169(4) Uani 1 1 d . . .
C25 C -0.28139(18) 0.11321(15) 0.36709(16) 0.0186(5) Uani 1 1 d . . .
C26 C -0.38159(18) 0.14869(16) 0.35965(17) 0.0229(5) Uani 1 1 d . . .
H26 H -0.4437 0.1091 0.3906 0.028 Uiso 1 1 calc R . .
C27 C -0.38945(18) 0.23765(17) 0.30935(17) 0.0240(5) Uani 1 1 d . . .
H27 H -0.4565 0.2596 0.3031 0.029 Uiso 1 1 calc R . .
C28 C -0.28397(17) 0.02193(15) 0.43244(16) 0.0182(5) Uani 1 1 d . . .
H28 H -0.3518 -0.0093 0.4643 0.022 Uiso 1 1 calc R . .
C29 C -0.21942(17) -0.11445(15) 0.52643(16) 0.0187(5) Uani 1 1 d . . .
C30 C -0.2312(2) -0.18839(17) 0.48177(18) 0.0278(6) Uani 1 1 d . . .
H30A H -0.2932 -0.1754 0.4590 0.042 Uiso 1 1 calc R . .
H30B H -0.2411 -0.2499 0.5296 0.042 Uiso 1 1 calc R . .
H30C H -0.1667 -0.1874 0.4280 0.042 Uiso 1 1 calc R . .
C31 C -0.31505(18) -0.11787(17) 0.61452(17) 0.0261(5) Uani 1 1 d . . .
H31A H -0.3115 -0.0635 0.6353 0.039 Uiso 1 1 calc R . .
H31B H -0.3139 -0.1749 0.6659 0.039 Uiso 1 1 calc R . .
H31C H -0.3812 -0.1174 0.5990 0.039 Uiso 1 1 calc R . .
C32 C -0.11805(17) -0.12858(16) 0.55489(16) 0.0192(5) Uani 1 1 d . . .
H32A H -0.1225 -0.0944 0.6009 0.023 Uiso 1 1 calc R . .
H32B H -0.1117 -0.1956 0.5866 0.023 Uiso 1 1 calc R . .
C33 C 0.06560(17) -0.13920(15) 0.46236(15) 0.0168(4) Uani 1 1 d . . .
C34 C 0.06863(19) -0.23313(16) 0.53343(17) 0.0247(5) Uani 1 1 d . . .
H34A H 0.0540 -0.2260 0.5968 0.037 Uiso 1 1 calc R . .
H34B H 0.1394 -0.2590 0.5141 0.037 Uiso 1 1 calc R . .
H34C H 0.0145 -0.2753 0.5355 0.037 Uiso 1 1 calc R . .
C35 C 0.16189(17) -0.10273(15) 0.38231(16) 0.0175(4) Uani 1 1 d . . .
C36 C 0.26123(18) -0.13937(16) 0.38941(16) 0.0197(5) Uani 1 1 d . . .
H36 H 0.2629 -0.1823 0.4483 0.024 Uiso 1 1 calc R . .
C37 C 0.35495(18) -0.11607(16) 0.31570(17) 0.0211(5) Uani 1 1 d . . .
C38 C 0.34755(18) -0.05690(15) 0.22779(17) 0.0206(5) Uani 1 1 d . . .
H38 H 0.4104 -0.0443 0.1739 0.025 Uiso 1 1 calc R . .
C39 C 0.25481(17) -0.01635(15) 0.21543(16) 0.0179(5) Uani 1 1 d . . .
C40 C 0.15976(17) -0.03246(15) 0.29664(16) 0.0169(4) Uani 1 1 d . . .
C41 C 0.46397(19) -0.14990(18) 0.32483(18) 0.0271(5) Uani 1 1 d . . .
C42 C 0.5185(3) -0.1987(3) 0.2514(2) 0.0517(9) Uani 1 1 d . . .
H42A H 0.4742 -0.2524 0.2613 0.078 Uiso 1 1 calc R . .
H42B H 0.5880 -0.2199 0.2581 0.078 Uiso 1 1 calc R . .
H42C H 0.5288 -0.1554 0.1873 0.078 Uiso 1 1 calc R . .
C43 C 0.5318(3) -0.0665(2) 0.3121(3) 0.0693(12) Uani 1 1 d . . .
H43A H 0.6012 -0.0876 0.3190 0.104 Uiso 1 1 calc R . .
H43B H 0.4953 -0.0361 0.3606 0.104 Uiso 1 1 calc R . .
H43C H 0.5424 -0.0221 0.2485 0.104 Uiso 1 1 calc R . .
C44 C 0.4553(2) -0.2173(3) 0.4227(2) 0.0505(9) Uani 1 1 d . . .
H44A H 0.4137 -0.2730 0.4335 0.076 Uiso 1 1 calc R . .
H44B H 0.4197 -0.1873 0.4718 0.076 Uiso 1 1 calc R . .
H44C H 0.5269 -0.2349 0.4259 0.076 Uiso 1 1 calc R . .
C45 C 0.25254(18) 0.04823(16) 0.11783(16) 0.0219(5) Uani 1 1 d . . .
C46 C 0.1631(2) 0.01918(19) 0.08894(18) 0.0314(6) Uani 1 1 d . . .
H46A H 0.1721 -0.0455 0.0880 0.047 Uiso 1 1 calc R . .
H46B H 0.1659 0.0599 0.0253 0.047 Uiso 1 1 calc R . .
H46C H 0.0939 0.0245 0.1351 0.047 Uiso 1 1 calc R . .
C47 C 0.2372(2) 0.14878(17) 0.12199(19) 0.0317(6) Uani 1 1 d . . .
H47A H 0.1678 0.1529 0.1685 0.048 Uiso 1 1 calc R . .
H47B H 0.2398 0.1907 0.0589 0.048 Uiso 1 1 calc R . .
H47C H 0.2942 0.1669 0.1412 0.048 Uiso 1 1 calc R . .
C48 C 0.3573(2) 0.04700(18) 0.03884(18) 0.0317(6) Uani 1 1 d . . .
H48A H 0.4161 0.0695 0.0527 0.048 Uiso 1 1 calc R . .
H48B H 0.3524 0.0875 -0.0225 0.048 Uiso 1 1 calc R . .
H48C H 0.3705 -0.0168 0.0357 0.048 Uiso 1 1 calc R . .
N1 N -0.08006(15) 0.57610(13) 0.07149(13) 0.0190(4) Uani 1 1 d . . .
N2 N -0.24524(15) 0.46028(13) 0.17364(14) 0.0207(4) Uani 1 1 d . . .
N3 N -0.20350(14) -0.02197(13) 0.45235(13) 0.0178(4) Uani 1 1 d . . .
N4 N -0.02337(14) -0.09527(13) 0.47110(13) 0.0172(4) Uani 1 1 d . . .
O1 O 0.04058(13) 0.45806(11) 0.16897(12) 0.0251(4) Uani 1 1 d . . .
O2 O -0.11112(12) 0.32139(10) 0.23635(12) 0.0215(3) Uani 1 1 d . . .
O3 O -0.09175(12) 0.13754(10) 0.31499(11) 0.0202(3) Uani 1 1 d . . .
O4 O 0.07640(12) 0.01672(10) 0.28758(11) 0.0192(3) Uani 1 1 d . . .
Cu1 Cu -0.09685(2) 0.451716(18) 0.164128(19) 0.01742(7) Uani 1 1 d . . .
Cu2 Cu -0.05711(2) 0.013766(18) 0.379425(19) 0.01604(7) Uani 1 1 d . . .
C50 C 0.8399(5) 0.0109(3) 0.1468(4) 0.0458(14) Uani 0.681(7) 1 d PD A 1
H50A H 0.8171 0.0572 0.1810 0.069 Uiso 0.681(7) 1 calc PR A 1
H50B H 0.7814 -0.0032 0.1268 0.069 Uiso 0.681(7) 1 calc PR A 1
H50C H 0.9020 0.0357 0.0904 0.069 Uiso 0.681(7) 1 calc PR A 1
C51 C 0.8694(6) -0.0777(4) 0.2121(5) 0.0323(13) Uani 0.681(7) 1 d PD A 1
H51A H 0.9263 -0.0624 0.2341 0.039 Uiso 0.681(7) 1 calc PR A 1
H51B H 0.8063 -0.1021 0.2690 0.039 Uiso 0.681(7) 1 calc PR A 1
C52 C 0.9077(5) -0.1531(3) 0.1641(4) 0.0361(14) Uani 0.681(7) 1 d PD A 1
H52A H 0.9687 -0.1276 0.1056 0.043 Uiso 0.681(7) 1 calc PR A 1
H52B H 0.8495 -0.1702 0.1445 0.043 Uiso 0.681(7) 1 calc PR A 1
C53 C 0.9420(4) -0.2410(3) 0.2278(4) 0.0356(12) Uani 0.681(7) 1 d PD A 1
H53A H 0.8838 -0.2628 0.2892 0.043 Uiso 0.681(7) 1 calc PR A 1
H53B H 0.9535 -0.2906 0.1966 0.043 Uiso 0.681(7) 1 calc PR A 1
C54 C 1.0434(5) -0.2256(4) 0.2475(5) 0.0440(15) Uani 0.681(7) 1 d PD A 1
H54A H 1.0317 -0.1766 0.2794 0.053 Uiso 0.681(7) 1 calc PR A 1
H54B H 1.1015 -0.2032 0.1861 0.053 Uiso 0.681(7) 1 calc PR A 1
C55 C 1.0779(7) -0.3134(4) 0.3099(6) 0.068(2) Uani 0.681(7) 1 d PD A 1
H55A H 1.1438 -0.2999 0.3198 0.102 Uiso 0.681(7) 1 calc PR A 1
H55B H 1.0903 -0.3621 0.2785 0.102 Uiso 0.681(7) 1 calc PR A 1
H55C H 1.0217 -0.3348 0.3717 0.102 Uiso 0.681(7) 1 calc PR A 1
C56 C 0.8439(5) 0.4929(4) 0.4009(5) 0.0540(17) Uani 0.592(5) 1 d P B 1
H56A H 0.8540 0.5309 0.3347 0.081 Uiso 0.592(5) 1 calc PR B 1
H56B H 0.8693 0.4302 0.4021 0.081 Uiso 0.592(5) 1 calc PR B 1
H56C H 0.8843 0.5215 0.4288 0.081 Uiso 0.592(5) 1 calc PR B 1
C57 C 0.7300(6) 0.4872(5) 0.4562(5) 0.065(2) Uani 0.592(5) 1 d P B 1
H57 H 0.6891 0.4587 0.4271 0.078 Uiso 0.592(5) 1 calc PR B 1
C58 C 0.7026(4) 0.4346(4) 0.5609(4) 0.0513(16) Uani 0.592(5) 1 d P B 1
H58A H 0.7533 0.4517 0.5884 0.062 Uiso 0.592(5) 1 calc PR B 1
H58B H 0.7040 0.3666 0.5713 0.062 Uiso 0.592(5) 1 calc PR B 1
C59 C 0.5898(4) 0.4643(4) 0.6055(4) 0.0493(15) Uani 0.592(5) 1 d P B 1
H59A H 0.5362 0.4281 0.5971 0.059 Uiso 0.592(5) 1 calc PR B 1
H59B H 0.5750 0.4538 0.6746 0.059 Uiso 0.592(5) 1 calc PR B 1
C60 C 0.5857(5) 0.5662(4) 0.5546(4) 0.0511(16) Uani 0.592(5) 1 d P B 1
H60A H 0.5920 0.6048 0.5939 0.061 Uiso 0.592(5) 1 calc PR B 1
H60B H 0.5183 0.5803 0.5392 0.061 Uiso 0.592(5) 1 calc PR B 1
C61 C 0.6805(6) 0.5836(5) 0.4647(5) 0.067(2) Uani 0.592(5) 1 d P B 1
H61A H 0.7346 0.6240 0.4670 0.080 Uiso 0.592(5) 1 calc PR B 1
H61B H 0.6576 0.6157 0.4084 0.080 Uiso 0.592(5) 1 calc PR B 1
C50B C 0.8497(15) -0.0426(12) 0.1909(12) 0.058(5) Uani 0.319(7) 1 d P A 2
H50D H 0.7802 -0.0138 0.2069 0.087 Uiso 0.319(7) 1 calc PR A 2
H50E H 0.8920 -0.0097 0.1251 0.087 Uiso 0.319(7) 1 calc PR A 2
H50F H 0.8875 -0.0387 0.2344 0.087 Uiso 0.319(7) 1 calc PR A 2
C51B C 0.8326(10) -0.1479(10) 0.2008(8) 0.060(4) Uani 0.319(7) 1 d P A 2
H51C H 0.7874 -0.1800 0.2667 0.072 Uiso 0.319(7) 1 calc PR A 2
H51D H 0.7939 -0.1512 0.1570 0.072 Uiso 0.319(7) 1 calc PR A 2
C52B C 0.9345(15) -0.1978(15) 0.1790(12) 0.073(5) Uani 0.319(7) 1 d P A 2
H52C H 0.9841 -0.1593 0.1180 0.087 Uiso 0.319(7) 1 calc PR A 2
H52D H 0.9195 -0.2567 0.1694 0.087 Uiso 0.319(7) 1 calc PR A 2
C53B C 0.9900(12) -0.2205(13) 0.2535(12) 0.075(6) Uani 0.319(7) 1 d P A 2
H53C H 0.9404 -0.2574 0.3154 0.089 Uiso 0.319(7) 1 calc PR A 2
H53D H 1.0093 -0.1619 0.2610 0.089 Uiso 0.319(7) 1 calc PR A 2
C54B C 1.0899(10) -0.2749(11) 0.2275(10) 0.065(4) Uani 0.319(7) 1 d P A 2
H54C H 1.0694 -0.3340 0.2218 0.078 Uiso 0.319(7) 1 calc PR A 2
H54D H 1.1373 -0.2387 0.1640 0.078 Uiso 0.319(7) 1 calc PR A 2
C55B C 1.1520(13) -0.2973(9) 0.2963(11) 0.068(4) Uani 0.319(7) 1 d P A 2
H55D H 1.2143 -0.3329 0.2739 0.103 Uiso 0.319(7) 1 calc PR A 2
H55E H 1.1066 -0.3342 0.3593 0.103 Uiso 0.319(7) 1 calc PR A 2
H55F H 1.1757 -0.2393 0.3007 0.103 Uiso 0.319(7) 1 calc PR A 2
C62 C 0.815(4) 0.512(3) 0.438(3) 0.34(3) Uiso 0.408(5) 1 d PD B 2
H62A H 0.8298 0.5226 0.3693 0.512 Uiso 0.408(5) 1 calc PR B 2
H62B H 0.8311 0.4478 0.4677 0.512 Uiso 0.408(5) 1 calc PR B 2
H62C H 0.8605 0.5549 0.4467 0.512 Uiso 0.408(5) 1 calc PR B 2
C63 C 0.678(2) 0.533(3) 0.491(3) 0.28(2) Uiso 0.408(5) 1 d PD B 2
H63A H 0.6805 0.5258 0.5560 0.336 Uiso 0.408(5) 1 calc PR B 2
H63B H 0.6803 0.6009 0.4612 0.336 Uiso 0.408(5) 1 calc PR B 2
C64 C 0.537(2) 0.514(2) 0.523(2) 0.223(12) Uiso 0.408(5) 1 d PD . 2
H64A H 0.5183 0.4676 0.5873 0.268 Uiso 0.408(5) 1 calc PR B 2
H64B H 0.5073 0.5731 0.5341 0.268 Uiso 0.408(5) 1 calc PR B 2

loop_
_atom_site_aniso_label
_atom_site_aniso_U_11
_atom_site_aniso_U_22
_atom_site_aniso_U_33
_atom_site_aniso_U_23
_atom_site_aniso_U_13
_atom_site_aniso_U_12
C1 0.0189(11) 0.0132(11) 0.0251(12) 0.0002(9) -0.0066(10) 0.0013(9)
C2 0.0206(11) 0.0138(11) 0.0263(12) -0.0007(9) -0.0079(10) 0.0033(9)
C3 0.0191(11) 0.0165(12) 0.0302(13) -0.0026(10) -0.0091(10) 0.0015(9)
C4 0.0198(12) 0.0151(11) 0.0317(13) -0.0011(10) -0.0059(10) -0.0011(9)
C5 0.0246(12) 0.0127(11) 0.0269(13) 0.0024(10) -0.0056(10) 0.0009(9)
C6 0.0184(11) 0.0141(11) 0.0244(12) -0.0014(9) -0.0057(9) 0.0020(9)
C7 0.0188(11) 0.0165(12) 0.0298(13) 0.0027(10) -0.0104(10) 0.0014(9)
C8 0.0295(14) 0.0245(13) 0.0309(14) 0.0029(11) -0.0111(11) 0.0028(11)
C9 0.0292(13) 0.0161(12) 0.0336(14) 0.0033(10) -0.0149(11) 0.0034(10)
C10 0.0237(13) 0.0245(13) 0.0386(15) 0.0039(11) -0.0155(11) 0.0001(10)
C11 0.0237(13) 0.0180(12) 0.0402(15) 0.0034(11) -0.0093(11) -0.0057(10)
C12 0.0210(13) 0.0319(15) 0.0445(17) 0.0026(12) -0.0076(12) -0.0046(11)
C13 0.0435(17) 0.0252(15) 0.0520(19) 0.0002(13) -0.0189(15) -0.0132(13)
C14 0.0337(15) 0.0191(13) 0.0474(17) 0.0066(12) -0.0104(13) -0.0082(11)
C15 0.0190(11) 0.0145(11) 0.0193(11) -0.0035(9) -0.0049(9) 0.0040(9)
C16 0.0224(12) 0.0217(13) 0.0331(14) 0.0073(11) -0.0102(11) 0.0011(10)
C17 0.0254(12) 0.0153(11) 0.0342(14) -0.0008(10) -0.0177(11) 0.0040(10)
C18 0.0209(12) 0.0128(11) 0.0392(14) 0.0004(10) -0.0146(11) 0.0058(9)
C19 0.0326(14) 0.0224(14) 0.0493(17) -0.0120(13) -0.0085(13) 0.0096(11)
C20 0.0258(14) 0.0227(14) 0.0578(19) 0.0079(13) -0.0229(13) 0.0014(11)
C21 0.0152(11) 0.0204(12) 0.0300(13) -0.0037(10) -0.0101(10) 0.0036(9)
C22 0.0179(11) 0.0180(11) 0.0220(12) -0.0009(9) -0.0083(9) 0.0017(9)
C23 0.0166(11) 0.0166(11) 0.0186(11) -0.0024(9) -0.0065(9) 0.0021(9)
C24 0.0158(10) 0.0169(11) 0.0167(11) -0.0031(9) -0.0060(9) 0.0026(9)
C25 0.0187(11) 0.0168(11) 0.0187(11) -0.0018(9) -0.0079(9) 0.0022(9)
C26 0.0161(11) 0.0215(12) 0.0272(13) 0.0015(10) -0.0093(10) -0.0026(9)
C27 0.0163(11) 0.0230(12) 0.0301(13) 0.0000(10) -0.0114(10) 0.0010(9)
C28 0.0139(10) 0.0180(11) 0.0194(11) -0.0022(9) -0.0039(9) -0.0011(9)
C29 0.0178(11) 0.0129(11) 0.0210(11) 0.0016(9) -0.0068(9) 0.0000(9)
C30 0.0341(14) 0.0185(12) 0.0322(14) -0.0016(11) -0.0174(12) -0.0032(10)
C31 0.0167(11) 0.0237(13) 0.0266(13) 0.0044(10) -0.0039(10) 0.0020(9)
C32 0.0152(11) 0.0210(12) 0.0187(11) -0.0031(9) -0.0046(9) 0.0014(9)
C33 0.0185(11) 0.0151(11) 0.0176(11) -0.0042(9) -0.0079(9) 0.0022(9)
C34 0.0195(12) 0.0201(12) 0.0264(13) 0.0020(10) -0.0061(10) 0.0039(9)
C35 0.0170(11) 0.0143(11) 0.0211(11) -0.0057(9) -0.0062(9) 0.0024(9)
C36 0.0218(11) 0.0159(11) 0.0216(12) -0.0043(9) -0.0094(9) 0.0049(9)
C37 0.0177(11) 0.0175(11) 0.0288(13) -0.0093(10) -0.0075(10) 0.0065(9)
C38 0.0166(11) 0.0159(11) 0.0255(12) -0.0065(9) -0.0019(9) 0.0021(9)
C39 0.0181(11) 0.0114(10) 0.0210(11) -0.0035(9) -0.0030(9) 0.0003(8)
C40 0.0168(11) 0.0116(10) 0.0230(12) -0.0063(9) -0.0066(9) 0.0015(8)
C41 0.0187(12) 0.0269(13) 0.0334(14) -0.0081(11) -0.0081(10) 0.0093(10)
C42 0.0447(18) 0.073(2) 0.0433(18) -0.0286(17) -0.0193(15) 0.0411(17)
C43 0.0306(17) 0.045(2) 0.140(4) -0.025(2) -0.043(2) 0.0073(15)
C44 0.0285(15) 0.079(2) 0.0409(17) -0.0128(17) -0.0174(13) 0.0258(16)
C45 0.0193(11) 0.0176(12) 0.0210(12) -0.0002(9) -0.0023(9) 0.0048(9)
C46 0.0305(14) 0.0385(16) 0.0214(13) -0.0046(11) -0.0075(11) 0.0017(12)
C47 0.0311(14) 0.0164(12) 0.0353(15) 0.0018(11) -0.0044(12) 0.0052(10)
C48 0.0276(13) 0.0280(14) 0.0249(13) 0.0027(11) -0.0005(11) 0.0071(11)
N1 0.0194(10) 0.0145(9) 0.0237(10) -0.0035(8) -0.0109(8) 0.0057(8)
N2 0.0201(10) 0.0146(10) 0.0270(11) -0.0031(8) -0.0109(8) 0.0055(8)
N3 0.0162(9) 0.0138(9) 0.0206(10) -0.0020(8) -0.0052(8) 0.0003(7)
N4 0.0164(9) 0.0154(9) 0.0173(9) -0.0029(8) -0.0040(7) 0.0005(7)
O1 0.0202(8) 0.0147(8) 0.0329(10) 0.0063(7) -0.0111(7) -0.0009(7)
O2 0.0147(8) 0.0139(8) 0.0313(9) 0.0001(7) -0.0083(7) 0.0019(6)
O3 0.0153(8) 0.0136(8) 0.0266(9) -0.0004(7) -0.0058(7) 0.0030(6)
O4 0.0170(8) 0.0156(8) 0.0205(8) -0.0005(6) -0.0056(6) 0.0044(6)
Cu1 0.01530(14) 0.01097(14) 0.02342(15) -0.00029(11) -0.00803(11) 0.00295(10)
Cu2 0.01317(13) 0.01190(14) 0.01913(14) -0.00087(11) -0.00399(11) 0.00199(10)
C50 0.062(3) 0.039(3) 0.038(3) -0.009(2) -0.023(3) 0.017(3)
C51 0.037(3) 0.031(3) 0.030(3) -0.008(3) -0.013(2) 0.005(2)
C52 0.038(4) 0.041(3) 0.030(3) -0.011(3) -0.013(2) 0.002(2)
C53 0.047(3) 0.029(3) 0.037(3) -0.016(2) -0.015(3) 0.004(2)
C54 0.048(4) 0.030(3) 0.053(4) -0.010(2) -0.018(3) 0.005(3)
C55 0.112(6) 0.036(3) 0.088(5) -0.029(3) -0.071(5) 0.032(4)
C56 0.047(3) 0.048(3) 0.053(4) -0.006(3) -0.010(3) 0.020(3)
C57 0.051(4) 0.064(4) 0.056(4) 0.002(3) -0.010(3) 0.017(3)
C58 0.047(3) 0.034(3) 0.070(4) -0.006(3) -0.024(3) -0.001(2)
C59 0.045(3) 0.059(4) 0.050(3) -0.021(3) -0.018(3) -0.005(3)
C60 0.081(4) 0.044(3) 0.047(3) -0.015(3) -0.046(3) 0.012(3)
C61 0.096(5) 0.053(4) 0.068(4) -0.038(4) -0.036(4) 0.036(4)
C50B 0.048(10) 0.071(15) 0.050(11) -0.015(11) -0.010(7) -0.003(10)
C51B 0.040(7) 0.093(10) 0.036(6) -0.007(6) -0.006(5) -0.006(6)
C52B 0.067(12) 0.100(18) 0.054(11) -0.024(13) -0.018(9) -0.014(12)
C53B 0.041(8) 0.110(13) 0.074(10) -0.063(9) 0.021(8) -0.038(9)
C54B 0.052(7) 0.069(9) 0.077(10) -0.047(8) 0.000(6) -0.004(7)
C55B 0.077(10) 0.055(8) 0.089(10) -0.053(8) -0.018(9) 0.007(7)

loop_
_atom_type_symbol
_atom_type_description
_atom_type_scat_dispersion_real
_atom_type_scat_dispersion_imag
_atom_type_scat_source
C C 0.0033 0.0016 'International Tables Vol C Tables 4.2.6.8 and 6.1.1.4'
H H 0.0000 0.0000 'International Tables Vol C Tables 4.2.6.8 and 6.1.1.4'
N N 0.0061 0.0033 'International Tables Vol C Tables 4.2.6.8 and 6.1.1.4'
O O 0.0106 0.0060 'International Tables Vol C Tables 4.2.6.8 and 6.1.1.4'
Cu Cu 0.3201 1.2651 'International Tables Vol C Tables 4.2.6.8 and 6.1.1.4'

loop_
_geom_angle_atom_site_label_1
_geom_angle_atom_site_label_2
_geom_angle_atom_site_label_3
_geom_angle
_geom_angle_site_symmetry_1
O1 C1 C6 124.3(2) .
O1 C1 C2 117.05(19) .
C6 C1 C2 118.7(2) .
C3 C2 C1 118.8(2) .
C3 C2 C7 121.0(2) .
C1 C2 C7 120.2(2) .
C2 C3 C4 123.7(2) .
C2 C3 H3 118.1 .
C4 C3 H3 118.1 .
C5 C4 C3 117.1(2) .
C5 C4 C11 123.9(2) .
C3 C4 C11 119.0(2) .
C4 C5 C6 123.5(2) .
C4 C5 H5 118.3 .
C6 C5 H5 118.3 .
C5 C6 C1 118.2(2) .
C5 C6 C15 119.0(2) .
C1 C6 C15 122.8(2) .
C8 C7 C10 107.8(2) .
C8 C7 C9 110.3(2) .
C10 C7 C9 107.05(19) .
C8 C7 C2 108.97(19) .
C10 C7 C2 111.80(19) .
C9 C7 C2 110.9(2) .
C7 C8 H8A 109.5 .
C7 C8 H8B 109.5 .
H8A C8 H8B 109.5 .
C7 C8 H8C 109.5 .
H8A C8 H8C 109.5 .
H8B C8 H8C 109.5 .
C7 C9 H9A 109.5 .
C7 C9 H9B 109.5 .
H9A C9 H9B 109.5 .
C7 C9 H9C 109.5 .
H9A C9 H9C 109.5 .
H9B C9 H9C 109.5 .
C7 C10 H10A 109.5 .
C7 C10 H10B 109.5 .
H10A C10 H10B 109.5 .
C7 C10 H10C 109.5 .
H10A C10 H10C 109.5 .
H10B C10 H10C 109.5 .
C14 C11 C12 108.4(2) .
C14 C11 C4 112.1(2) .
C12 C11 C4 108.8(2) .
C14 C11 C13 108.5(2) .
C12 C11 C13 109.8(2) .
C4 C11 C13 109.2(2) .
C11 C12 H12A 109.5 .
C11 C12 H12B 109.5 .
H12A C12 H12B 109.5 .
C11 C12 H12C 109.5 .
H12A C12 H12C 109.5 .
H12B C12 H12C 109.5 .
C11 C13 H13A 109.5 .
C11 C13 H13B 109.5 .
H13A C13 H13B 109.5 .
C11 C13 H13C 109.5 .
H13A C13 H13C 109.5 .
H13B C13 H13C 109.5 .
C11 C14 H14A 109.5 .
C11 C14 H14B 109.5 .
H14A C14 H14B 109.5 .
C11 C14 H14C 109.5 .
H14A C14 H14C 109.5 .
H14B C14 H14C 109.5 .
N1 C15 C6 121.8(2) .
N1 C15 C16 118.8(2) .
C6 C15 C16 119.5(2) .
C15 C16 H16A 109.5 .
C15 C16 H16B 109.5 .
H16A C16 H16B 109.5 .
C15 C16 H16C 109.5 .
H16A C16 H16C 109.5 .
H16B C16 H16C 109.5 .
N1 C17 C18 109.97(19) .
N1 C17 H17A 109.7 .
C18 C17 H17A 109.7 .
N1 C17 H17B 109.7 .
C18 C17 H17B 109.7 .
H17A C17 H17B 108.2 .
N2 C18 C19 108.0(2) .
N2 C18 C17 105.43(18) .
C19 C18 C17 109.9(2) .
N2 C18 C20 113.9(2) .
C19 C18 C20 111.1(2) .
C17 C18 C20 108.3(2) .
C18 C19 H19A 109.5 .
C18 C19 H19B 109.5 .
H19A C19 H19B 109.5 .
C18 C19 H19C 109.5 .
H19A C19 H19C 109.5 .
H19B C19 H19C 109.5 .
C18 C20 H20A 109.5 .
C18 C20 H20B 109.5 .
H20A C20 H20B 109.5 .
C18 C20 H20C 109.5 .
H20A C20 H20C 109.5 .
H20B C20 H20C 109.5 .
N2 C21 C22 126.8(2) .
N2 C21 H21 116.6 .
C22 C21 H21 116.6 .
C23 C22 C27 121.2(2) .
C23 C22 C21 122.5(2) .
C27 C22 C21 116.3(2) .
O2 C23 C22 124.4(2) .
O2 C23 C24 117.57(19) .
C22 C23 C24 118.0(2) .
O3 C24 C25 124.2(2) .
O3 C24 C23 118.35(19) .
C25 C24 C23 117.43(19) .
C24 C25 C26 121.4(2) .
C24 C25 C28 122.2(2) .
C26 C25 C28 116.2(2) .
C27 C26 C25 120.8(2) .
C27 C26 H26 119.6 .
C25 C26 H26 119.6 .
C26 C27 C22 120.6(2) .
C26 C27 H27 119.7 .
C22 C27 H27 119.7 .
N3 C28 C25 126.5(2) .
N3 C28 H28 116.8 .
C25 C28 H28 116.8 .
N3 C29 C31 112.45(18) .
N3 C29 C30 108.46(18) .
C31 C29 C30 111.2(2) .
N3 C29 C32 105.23(17) .
C31 C29 C32 108.90(19) .
C30 C29 C32 110.41(18) .
C29 C30 H30A 109.5 .
C29 C30 H30B 109.5 .
H30A C30 H30B 109.5 .
C29 C30 H30C 109.5 .
H30A C30 H30C 109.5 .
H30B C30 H30C 109.5 .
C29 C31 H31A 109.5 .
C29 C31 H31B 109.5 .
H31A C31 H31B 109.5 .
C29 C31 H31C 109.5 .
H31A C31 H31C 109.5 .
H31B C31 H31C 109.5 .
N4 C32 C29 110.91(18) .
N4 C32 H32A 109.5 .
C29 C32 H32A 109.5 .
N4 C32 H32B 109.5 .
C29 C32 H32B 109.5 .
H32A C32 H32B 108.0 .
N4 C33 C35 121.7(2) .
N4 C33 C34 119.6(2) .
C35 C33 C34 118.65(18) .
C33 C34 H34A 109.5 .
C33 C34 H34B 109.5 .
H34A C34 H34B 109.5 .
C33 C34 H34C 109.5 .
H34A C34 H34C 109.5 .
H34B C34 H34C 109.5 .
C36 C35 C40 118.8(2) .
C36 C35 C33 118.5(2) .
C40 C35 C33 122.68(19) .
C37 C36 C35 123.3(2) .
C37 C36 H36 118.4 .
C35 C36 H36 118.4 .
C36 C37 C38 116.3(2) .
C36 C37 C41 123.6(2) .
C38 C37 C41 120.1(2) .
C39 C38 C37 123.9(2) .
C39 C38 H38 118.0 .
C37 C38 H38 118.0 .
C38 C39 C40 118.8(2) .
C38 C39 C45 121.3(2) .
C40 C39 C45 119.88(19) .
O4 C40 C35 124.03(19) .
O4 C40 C39 118.36(19) .
C35 C40 C39 117.60(19) .
C42 C41 C44 107.9(2) .
C42 C41 C43 110.7(3) .
C44 C41 C43 106.5(3) .
C42 C41 C37 110.4(2) .
C44 C41 C37 112.5(2) .
C43 C41 C37 108.9(2) .
C41 C42 H42A 109.5 .
C41 C42 H42B 109.5 .
H42A C42 H42B 109.5 .
C41 C42 H42C 109.5 .
H42A C42 H42C 109.5 .
H42B C42 H42C 109.5 .
C41 C43 H43A 109.5 .
C41 C43 H43B 109.5 .
H43A C43 H43B 109.5 .
C41 C43 H43C 109.5 .
H43A C43 H43C 109.5 .
H43B C43 H43C 109.5 .
C41 C44 H44A 109.5 .
C41 C44 H44B 109.5 .
H44A C44 H44B 109.5 .
C41 C44 H44C 109.5 .
H44A C44 H44C 109.5 .
H44B C44 H44C 109.5 .
C46 C45 C48 107.1(2) .
C46 C45 C39 111.56(19) .
C48 C45 C39 111.64(19) .
C46 C45 C47 109.7(2) .
C48 C45 C47 107.5(2) .
C39 C45 C47 109.2(2) .
C45 C46 H46A 109.5 .
C45 C46 H46B 109.5 .
H46A C46 H46B 109.5 .
C45 C46 H46C 109.5 .
H46A C46 H46C 109.5 .
H46B C46 H46C 109.5 .
C45 C47 H47A 109.5 .
C45 C47 H47B 109.5 .
H47A C47 H47B 109.5 .
C45 C47 H47C 109.5 .
H47A C47 H47C 109.5 .
H47B C47 H47C 109.5 .
C45 C48 H48A 109.5 .
C45 C48 H48B 109.5 .
H48A C48 H48B 109.5 .
C45 C48 H48C 109.5 .
H48A C48 H48C 109.5 .
H48B C48 H48C 109.5 .
C15 N1 C17 121.01(19) .
C15 N1 Cu1 129.21(15) .
C17 N1 Cu1 109.63(14) .
C21 N2 C18 121.41(19) .
C21 N2 Cu1 125.59(15) .
C18 N2 Cu1 112.92(15) .
C28 N3 C29 120.36(19) .
C28 N3 Cu2 124.39(16) .
C29 N3 Cu2 114.56(13) .
C33 N4 C32 121.62(19) .
C33 N4 Cu2 128.24(15) .
C32 N4 Cu2 110.03(13) .
C1 O1 Cu1 129.80(14) .
C23 O2 Cu1 127.31(14) .
C24 O3 Cu2 126.75(14) .
C40 O4 Cu2 128.67(14) .
O1 Cu1 N2 169.35(8) .
O1 Cu1 O2 90.98(7) .
N2 Cu1 O2 93.28(7) .
O1 Cu1 N1 91.89(7) .
N2 Cu1 N1 85.62(8) .
O2 Cu1 N1 169.79(8) .
O4 Cu2 N3 158.64(7) .
O4 Cu2 O3 94.24(6) .
N3 Cu2 O3 93.26(7) .
O4 Cu2 N4 92.60(7) .
N3 Cu2 N4 85.38(8) .
O3 Cu2 N4 164.22(7) .
C51 C50 H50A 109.5 .
C51 C50 H50B 109.5 .
H50A C50 H50B 109.5 .
C51 C50 H50C 109.5 .
H50A C50 H50C 109.5 .
H50B C50 H50C 109.5 .
C52 C51 C50 113.1(5) .
C52 C51 H51A 109.0 .
C50 C51 H51A 109.0 .
C52 C51 H51B 109.0 .
C50 C51 H51B 109.0 .
H51A C51 H51B 107.8 .
C51 C52 C53 113.5(4) .
C51 C52 H52A 108.9 .
C53 C52 H52A 108.9 .
C51 C52 H52B 108.9 .
C53 C52 H52B 108.9 .
H52A C52 H52B 107.7 .
C54 C53 C52 113.0(4) .
C54 C53 H53A 109.0 .
C52 C53 H53A 109.0 .
C54 C53 H53B 109.0 .
C52 C53 H53B 109.0 .
H53A C53 H53B 107.8 .
C53 C54 C55 112.8(5) .
C53 C54 H54A 109.0 .
C55 C54 H54A 109.0 .
C53 C54 H54B 109.0 .
C55 C54 H54B 109.0 .
H54A C54 H54B 107.8 .
C54 C55 H55A 109.5 .
C54 C55 H55B 109.5 .
H55A C55 H55B 109.5 .
C54 C55 H55C 109.5 .
H55A C55 H55C 109.5 .
H55B C55 H55C 109.5 .
C57 C56 H56A 109.5 .
C57 C56 H56B 109.5 .
H56A C56 H56B 109.5 .
C57 C56 H56C 109.5 .
H56A C56 H56C 109.5 .
H56B C56 H56C 109.5 .
C56 C57 C58 115.6(6) .
C56 C57 C61 114.5(6) .
C58 C57 C61 98.8(5) .
C56 C57 H57 109.1 .
C58 C57 H57 109.1 .
C61 C57 H57 109.1 .
C57 C58 C59 104.5(5) .
C57 C58 H58A 110.9 .
C59 C58 H58A 110.9 .
C57 C58 H58B 110.9 .
C59 C58 H58B 110.9 .
H58A C58 H58B 108.9 .
C60 C59 C58 106.4(5) .
C60 C59 H59A 110.5 .
C58 C59 H59A 110.5 .
C60 C59 H59B 110.5 .
C58 C59 H59B 110.5 .
H59A C59 H59B 108.6 .
C59 C60 C61 104.0(5) .
C59 C60 H60A 111.0 .
C61 C60 H60A 111.0 .
C59 C60 H60B 111.0 .
C61 C60 H60B 111.0 .
H60A C60 H60B 109.0 .
C60 C61 C57 109.0(6) .
C60 C61 H61A 109.9 .
C57 C61 H61A 109.9 .
C60 C61 H61B 109.9 .
C57 C61 H61B 109.9 .
H61A C61 H61B 108.3 .
C51B C50B H50D 109.5 .
C51B C50B H50E 109.5 .
H50D C50B H50E 109.5 .
C51B C50B H50F 109.5 .
H50D C50B H50F 109.5 .
H50E C50B H50F 109.5 .
C52B C51B C50B 113.2(13) .
C52B C51B H51C 108.9 .
C50B C51B H51C 108.9 .
C52B C51B H51D 108.9 .
C50B C51B H51D 108.9 .
H51C C51B H51D 107.8 .
C51B C52B C53B 115.8(14) .
C51B C52B H52C 108.3 .
C53B C52B H52C 108.3 .
C51B C52B H52D 108.3 .
C53B C52B H52D 108.3 .
H52C C52B H52D 107.4 .
C52B C53B C54B 112.2(14) .
C52B C53B H53C 109.2 .
C54B C53B H53C 109.2 .
C52B C53B H53D 109.2 .
C54B C53B H53D 109.2 .
H53C C53B H53D 107.9 .
C55B C54B C53B 115.5(12) .
C55B C54B H54C 108.4 .
C53B C54B H54C 108.4 .
C55B C54B H54D 108.4 .
C53B C54B H54D 108.4 .
H54C C54B H54D 107.5 .
C54B C55B H55D 109.5 .
C54B C55B H55E 109.5 .
H55D C55B H55E 109.5 .
C54B C55B H55F 109.5 .
H55D C55B H55F 109.5 .
H55E C55B H55F 109.5 .
C63 C62 H62A 109.5 .
C63 C62 H62B 109.5 .
H62A C62 H62B 109.5 .
C63 C62 H62C 109.5 .
H62A C62 H62C 109.5 .
H62B C62 H62C 109.5 .
C64 C63 C62 155(3) .
C64 C63 H63A 97.7 .
C62 C63 H63A 97.7 .
C64 C63 H63B 97.7 .
C62 C63 H63B 97.7 .
H63A C63 H63B 103.7 .
C64 C64 C63 135(3) 2_666
C64 C64 H64A 103.4 2_666
C63 C64 H64A 103.4 .
C64 C64 H64B 103.5 2_666
C63 C64 H64B 103.5 .
H64A C64 H64B 105.3 .

loop_
_geom_bond_atom_site_label_1
_geom_bond_atom_site_label_2
_geom_bond_distance
_geom_bond_site_symmetry_2
C1 O1 1.308(3) .
C1 C6 1.432(3) .
C1 C2 1.435(3) .
C2 C3 1.374(3) .
C2 C7 1.537(3) .
C3 C4 1.403(3) .
C3 H3 0.9500 .
C4 C5 1.363(3) .
C4 C11 1.534(3) .
C5 C6 1.417(3) .
C5 H5 0.9500 .
C6 C15 1.458(3) .
C7 C8 1.530(3) .
C7 C10 1.531(3) .
C7 C9 1.534(3) .
C8 H8A 0.9800 .
C8 H8B 0.9800 .
C8 H8C 0.9800 .
C9 H9A 0.9800 .
C9 H9B 0.9800 .
C9 H9C 0.9800 .
C10 H10A 0.9800 .
C10 H10B 0.9800 .
C10 H10C 0.9800 .
C11 C14 1.529(3) .
C11 C12 1.532(4) .
C11 C13 1.534(4) .
C12 H12A 0.9800 .
C12 H12B 0.9800 .
C12 H12C 0.9800 .
C13 H13A 0.9800 .
C13 H13B 0.9800 .
C13 H13C 0.9800 .
C14 H14A 0.9800 .
C14 H14B 0.9800 .
C14 H14C 0.9800 .
C15 N1 1.296(3) .
C15 C16 1.514(3) .
C16 H16A 0.9800 .
C16 H16B 0.9800 .
C16 H16C 0.9800 .
C17 N1 1.469(3) .
C17 C18 1.521(3) .
C17 H17A 0.9900 .
C17 H17B 0.9900 .
C18 N2 1.484(3) .
C18 C19 1.521(4) .
C18 C20 1.527(3) .
C19 H19A 0.9800 .
C19 H19B 0.9800 .
C19 H19C 0.9800 .
C20 H20A 0.9800 .
C20 H20B 0.9800 .
C20 H20C 0.9800 .
C21 N2 1.286(3) .
C21 C22 1.426(3) .
C21 H21 0.9500 .
C22 C23 1.414(3) .
C22 C27 1.426(3) .
C23 O2 1.295(3) .
C23 C24 1.479(3) .
C24 O3 1.295(3) .
C24 C25 1.414(3) .
C25 C26 1.422(3) .
C25 C28 1.432(3) .
C26 C27 1.346(3) .
C26 H26 0.9500 .
C27 H27 0.9500 .
C28 N3 1.287(3) .
C28 H28 0.9500 .
C29 N3 1.487(3) .
C29 C31 1.525(3) .
C29 C30 1.526(3) .
C29 C32 1.526(3) .
C30 H30A 0.9800 .
C30 H30B 0.9800 .
C30 H30C 0.9800 .
C31 H31A 0.9800 .
C31 H31B 0.9800 .
C31 H31C 0.9800 .
C32 N4 1.466(3) .
C32 H32A 0.9900 .
C32 H32B 0.9900 .
C33 N4 1.300(3) .
C33 C35 1.459(3) .
C33 C34 1.512(3) .
C34 H34A 0.9800 .
C34 H34B 0.9800 .
C34 H34C 0.9800 .
C35 C36 1.415(3) .
C35 C40 1.430(3) .
C36 C37 1.367(3) .
C36 H36 0.9500 .
C37 C38 1.412(3) .
C37 C41 1.533(3) .
C38 C39 1.376(3) .
C38 H38 0.9500 .
C39 C40 1.436(3) .
C39 C45 1.537(3) .
C40 O4 1.308(3) .
C41 C42 1.510(4) .
C41 C44 1.519(4) .
C41 C43 1.525(4) .
C42 H42A 0.9800 .
C42 H42B 0.9800 .
C42 H42C 0.9800 .
C43 H43A 0.9800 .
C43 H43B 0.9800 .
C43 H43C 0.9800 .
C44 H44A 0.9800 .
C44 H44B 0.9800 .
C44 H44C 0.9800 .
C45 C46 1.530(4) .
C45 C48 1.531(3) .
C45 C47 1.537(3) .
C46 H46A 0.9800 .
C46 H46B 0.9800 .
C46 H46C 0.9800 .
C47 H47A 0.9800 .
C47 H47B 0.9800 .
C47 H47C 0.9800 .
C48 H48A 0.9800 .
C48 H48B 0.9800 .
C48 H48C 0.9800 .
N1 Cu1 1.9571(19) .
N2 Cu1 1.9211(19) .
N3 Cu2 1.9195(18) .
N4 Cu2 1.9485(18) .
O1 Cu1 1.8566(16) .
O2 Cu1 1.9287(15) .
O3 Cu2 1.9303(15) .
O4 Cu2 1.8726(15) .
C50 C51 1.522(5) .
C50 H50A 0.9800 .
C50 H50B 0.9800 .
C50 H50C 0.9800 .
C51 C52 1.521(6) .
C51 H51A 0.9900 .
C51 H51B 0.9900 .
C52 C53 1.531(5) .
C52 H52A 0.9900 .
C52 H52B 0.9900 .
C53 C54 1.518(6) .
C53 H53A 0.9900 .
C53 H53B 0.9900 .
C54 C55 1.521(6) .
C54 H54A 0.9900 .
C54 H54B 0.9900 .
C55 H55A 0.9800 .
C55 H55B 0.9800 .
C55 H55C 0.9800 .
C56 C57 1.468(10) .
C56 H56A 0.9800 .
C56 H56B 0.9800 .
C56 H56C 0.9800 .
C57 C58 1.506(9) .
C57 C61 1.580(9) .
C57 H57 1.0000 .
C58 C59 1.529(8) .
C58 H58A 0.9900 .
C58 H58B 0.9900 .
C59 C60 1.505(8) .
C59 H59A 0.9900 .
C59 H59B 0.9900 .
C60 C61 1.510(10) .
C60 H60A 0.9900 .
C60 H60B 0.9900 .
C61 H61A 0.9900 .
C61 H61B 0.9900 .
C50B C51B 1.58(2) .
C50B H50D 0.9800 .
C50B H50E 0.9800 .
C50B H50F 0.9800 .
C51B C52B 1.49(2) .
C51B H51C 0.9900 .
C51B H51D 0.9900 .
C52B C53B 1.51(2) .
C52B H52C 0.9900 .
C52B H52D 0.9900 .
C53B C54B 1.51(2) .
C53B H53C 0.9900 .
C53B H53D 0.9900 .
C54B C55B 1.50(2) .
C54B H54C 0.9900 .
C54B H54D 0.9900 .
C55B H55D 0.9800 .
C55B H55E 0.9800 .
C55B H55F 0.9800 .
C62 C63 1.79(2) .
C62 H62A 0.9800 .
C62 H62B 0.9800 .
C62 H62C 0.9800 .
C63 C64 1.79(2) .
C63 H63A 0.9900 .
C63 H63B 0.9900 .
C64 C64 1.53(5) 2_666
C64 H64A 0.9900 .
C64 H64B 0.9900 .

loop_
_geom_torsion_atom_site_label_1
_geom_torsion_atom_site_label_2
_geom_torsion_atom_site_label_3
_geom_torsion_atom_site_label_4
_geom_torsion
_geom_torsion_site_symmetry_4
O1 C1 C2 C3 178.5(2) .
C6 C1 C2 C3 -0.9(3) .
O1 C1 C2 C7 -3.7(3) .
C6 C1 C2 C7 176.9(2) .
C1 C2 C3 C4 1.4(4) .
C7 C2 C3 C4 -176.4(2) .
C2 C3 C4 C5 -0.9(4) .
C2 C3 C4 C11 178.5(2) .
C3 C4 C5 C6 -0.1(4) .
C11 C4 C5 C6 -179.5(2) .
C4 C5 C6 C1 0.6(4) .
C4 C5 C6 C15 178.5(2) .
O1 C1 C6 C5 -179.4(2) .
C2 C1 C6 C5 0.0(3) .
O1 C1 C6 C15 2.7(4) .
C2 C1 C6 C15 -177.9(2) .
C3 C2 C7 C8 115.5(2) .
C1 C2 C7 C8 -62.3(3) .
C3 C2 C7 C10 -3.5(3) .
C1 C2 C7 C10 178.7(2) .
C3 C2 C7 C9 -122.9(2) .
C1 C2 C7 C9 59.3(3) .
C5 C4 C11 C14 4.5(4) .
C3 C4 C11 C14 -174.9(2) .
C5 C4 C11 C12 -115.4(3) .
C3 C4 C11 C12 65.3(3) .
C5 C4 C11 C13 124.8(3) .
C3 C4 C11 C13 -54.6(3) .
C5 C6 C15 N1 -175.9(2) .
C1 C6 C15 N1 1.9(3) .
C5 C6 C15 C16 3.6(3) .
C1 C6 C15 C16 -178.6(2) .
N1 C17 C18 N2 -43.8(2) .
N1 C17 C18 C19 72.3(2) .
N1 C17 C18 C20 -166.1(2) .
N2 C21 C22 C23 0.2(4) .
N2 C21 C22 C27 179.5(2) .
C27 C22 C23 O2 -176.5(2) .
C21 C22 C23 O2 2.8(4) .
C27 C22 C23 C24 3.3(3) .
C21 C22 C23 C24 -177.4(2) .
O2 C23 C24 O3 -7.3(3) .
C22 C23 C24 O3 172.9(2) .
O2 C23 C24 C25 171.6(2) .
C22 C23 C24 C25 -8.2(3) .
O3 C24 C25 C26 -173.0(2) .
C23 C24 C25 C26 8.2(3) .
O3 C24 C25 C28 12.5(3) .
C23 C24 C25 C28 -166.3(2) .
C24 C25 C26 C27 -3.0(4) .
C28 C25 C26 C27 171.9(2) .
C25 C26 C27 C22 -2.4(4) .
C23 C22 C27 C26 2.1(4) .
C21 C22 C27 C26 -177.2(2) .
C24 C25 C28 N3 -2.9(4) .
C26 C25 C28 N3 -177.7(2) .
N3 C29 C32 N4 -40.0(2) .
C31 C29 C32 N4 -160.79(18) .
C30 C29 C32 N4 76.8(2) .
N4 C33 C35 C36 163.5(2) .
C34 C33 C35 C36 -20.1(3) .
N4 C33 C35 C40 -17.4(3) .
C34 C33 C35 C40 159.1(2) .
C40 C35 C36 C37 -5.0(3) .
C33 C35 C36 C37 174.2(2) .
C35 C36 C37 C38 -4.0(3) .
C35 C36 C37 C41 175.4(2) .
C36 C37 C38 C39 5.8(3) .
C41 C37 C38 C39 -173.7(2) .
C37 C38 C39 C40 1.7(3) .
C37 C38 C39 C45 179.4(2) .
C36 C35 C40 O4 -168.6(2) .
C33 C35 C40 O4 12.2(3) .
C36 C35 C40 C39 12.4(3) .
C33 C35 C40 C39 -166.8(2) .
C38 C39 C40 O4 170.2(2) .
C45 C39 C40 O4 -7.5(3) .
C38 C39 C40 C35 -10.8(3) .
C45 C39 C40 C35 171.5(2) .
C36 C37 C41 C42 124.4(3) .
C38 C37 C41 C42 -56.1(3) .
C36 C37 C41 C44 3.9(4) .
C38 C37 C41 C44 -176.6(2) .
C36 C37 C41 C43 -113.8(3) .
C38 C37 C41 C43 65.6(3) .
C38 C39 C45 C46 128.9(2) .
C40 C39 C45 C46 -53.4(3) .
C38 C39 C45 C48 9.1(3) .
C40 C39 C45 C48 -173.2(2) .
C38 C39 C45 C47 -109.6(2) .
C40 C39 C45 C47 68.0(3) .
C6 C15 N1 C17 -179.5(2) .
C16 C15 N1 C17 1.0(3) .
C6 C15 N1 Cu1 -4.4(3) .
C16 C15 N1 Cu1 176.15(17) .
C18 C17 N1 C15 -149.3(2) .
C18 C17 N1 Cu1 34.7(2) .
C22 C21 N2 C18 -178.0(2) .
C22 C21 N2 Cu1 -1.5(4) .
C19 C18 N2 C21 93.3(3) .
C17 C18 N2 C21 -149.3(2) .
C20 C18 N2 C21 -30.6(3) .
C19 C18 N2 Cu1 -83.6(2) .
C17 C18 N2 Cu1 33.8(2) .
C20 C18 N2 Cu1 152.47(19) .
C25 C28 N3 C29 176.2(2) .
C25 C28 N3 Cu2 -13.8(3) .
C31 C29 N3 C28 -42.4(3) .
C30 C29 N3 C28 81.0(2) .
C32 C29 N3 C28 -160.8(2) .
C31 C29 N3 Cu2 146.71(16) .
C30 C29 N3 Cu2 -89.87(19) .
C32 C29 N3 Cu2 28.3(2) .
C35 C33 N4 C32 -175.7(2) .
C34 C33 N4 C32 7.9(3) .
C35 C33 N4 Cu2 8.4(3) .
C34 C33 N4 Cu2 -167.98(16) .
C29 C32 N4 C33 -141.8(2) .
C29 C32 N4 Cu2 34.8(2) .
C6 C1 O1 Cu1 -4.8(3) .
C2 C1 O1 Cu1 175.81(16) .
C22 C23 O2 Cu1 -4.0(3) .
C24 C23 O2 Cu1 176.14(14) .
C25 C24 O3 Cu2 -4.1(3) .
C23 C24 O3 Cu2 174.73(14) .
C35 C40 O4 Cu2 2.1(3) .
C39 C40 O4 Cu2 -178.91(15) .
C1 O1 Cu1 N2 -74.0(5) .
C1 O1 Cu1 O2 172.5(2) .
C1 O1 Cu1 N1 2.3(2) .
C21 N2 Cu1 O1 -112.9(4) .
C18 N2 Cu1 O1 63.8(5) .
C21 N2 Cu1 O2 0.4(2) .
C18 N2 Cu1 O2 177.17(16) .
C21 N2 Cu1 N1 170.3(2) .
C18 N2 Cu1 N1 -13.00(16) .
C23 O2 Cu1 O1 172.51(19) .
C23 O2 Cu1 N2 2.28(19) .
C23 O2 Cu1 N1 -81.2(4) .
C15 N1 Cu1 O1 2.3(2) .
C17 N1 Cu1 O1 177.97(15) .
C15 N1 Cu1 N2 172.0(2) .
C17 N1 Cu1 N2 -12.41(15) .
C15 N1 Cu1 O2 -103.9(4) .
C17 N1 Cu1 O2 71.7(4) .
C40 O4 Cu2 N3 -92.2(3) .
C40 O4 Cu2 O3 157.53(18) .
C40 O4 Cu2 N4 -8.24(18) .
C28 N3 Cu2 O4 -93.8(3) .
C29 N3 Cu2 O4 76.7(3) .
C28 N3 Cu2 O3 16.60(19) .
C29 N3 Cu2 O3 -172.90(15) .
C28 N3 Cu2 N4 -179.16(19) .
C29 N3 Cu2 N4 -8.66(15) .
C24 O3 Cu2 O4 151.75(18) .
C24 O3 Cu2 N3 -8.24(18) .
C24 O3 Cu2 N4 -92.8(3) .
C33 N4 Cu2 O4 2.8(2) .
C32 N4 Cu2 O4 -173.43(14) .
C33 N4 Cu2 N3 161.5(2) .
C32 N4 Cu2 N3 -14.73(14) .
C33 N4 Cu2 O3 -112.8(3) .
C32 N4 Cu2 O3 70.9(3) .
C50 C51 C52 C53 177.6(6) .
C51 C52 C53 C54 -68.7(7) .
C52 C53 C54 C55 -179.4(5) .
C56 C57 C58 C59 163.1(6) .
C61 C57 C58 C59 40.4(7) .
C57 C58 C59 C60 -38.3(6) .
C58 C59 C60 C61 17.4(6) .
C59 C60 C61 C57 8.5(7) .
C56 C57 C61 C60 -154.1(6) .
C58 C57 C61 C60 -30.7(7) .
C50B C51B C52B C53B 73.3(19) .
C51B C52B C53B C54B 177.4(13) .
C52B C53B C54B C55B 177.9(13) .
C62 C63 C64 C64 -32(10) 2_666
